data_7135363
loop_
_publ_author_name
'Liu, Zelong'
'Zhao, Huijian'
'Xu, Longyun'
'Jia, Ning'
'Ye, Ning'
'Hu, Zhanggui'
'Li, Conggang'

_publ_section_title
;
 Two scandium borate UV NLO crystals designed through chemical element
 substitution.
;
_journal_issue 15
_journal_name_full 'Chemical communications (Cambridge, England)'
_journal_page_first 4610
_journal_page_last 4614
_journal_paper_doi 10.1039/d6cc00244g
_journal_volume 62
_journal_year 2026
_chemical_formula_moiety 'B15 Na4.004 O30 Rb2.996 Sc2.217 Sr0.783'
_chemical_formula_sum 'B15 Na4.01 O30 Rb2.99 Sc2.22 Sr0.78'
_chemical_formula_weight 1158.26
_space_group_crystal_system trigonal
_space_group_IT_number 155
_space_group_name_Hall 'R 3 2"'
_space_group_name_H-M_alt 'R 3 2 :H'
_audit_creation_date 2026-01-26
_audit_creation_method
;
Olex2 1.5
(compiled 2025.07.13 svn.rb7424aed for OlexSys, GUI svn.r7314)
;
_audit_update_record
;
2026-01-26 deposited with the CCDC.	2026-01-29 downloaded from the CCDC.
;
_cell_angle_alpha 90
_cell_angle_beta 90
_cell_angle_gamma 120
_cell_formula_units_Z 3
_cell_length_a 12.8969(13)
_cell_length_b 12.8969(13)
_cell_length_c 14.891(2)
_cell_measurement_reflns_used 855
_cell_measurement_temperature 273.15
_cell_measurement_theta_max 22.445
_cell_measurement_theta_min 3.159
_cell_volume 2145.0(4)
_computing_cell_refinement 'SAINT V8.40B (?, 2016)'
_computing_data_collection 'Bruker APEX3'
_computing_data_reduction 'SAINT V8.40B (?, 2016)'
_computing_molecular_graphics 'Olex2 1.5 (Dolomanov et al., 2009)'
_computing_publication_material 'Olex2 1.5 (Dolomanov et al., 2009)'
_computing_structure_refinement 'SHELXL 2019/3 (Sheldrick, 2015)'
_computing_structure_solution 'SHELXT 2018/2 (Sheldrick, 2018)'
_diffrn_ambient_temperature 273.15
_diffrn_measured_fraction_theta_full 1.000
_diffrn_measured_fraction_theta_max 1.000
_diffrn_measurement_device_type 'Bruker APEX-II CCD'
_diffrn_radiation_type MoK\a
_diffrn_radiation_wavelength 0.71073
_diffrn_reflns_av_R_equivalents 0.1215
_diffrn_reflns_av_unetI/netI 0.0856
_diffrn_reflns_Laue_measured_fraction_full 1.000
_diffrn_reflns_Laue_measured_fraction_max 1.000
_diffrn_reflns_limit_h_max 16
_diffrn_reflns_limit_h_min -14
_diffrn_reflns_limit_k_max 14
_diffrn_reflns_limit_k_min -16
_diffrn_reflns_limit_l_max 18
_diffrn_reflns_limit_l_min -18
_diffrn_reflns_number 7084
_diffrn_reflns_point_group_measured_fraction_full 1.000
_diffrn_reflns_point_group_measured_fraction_max 1.000
_diffrn_reflns_theta_full 25.242
_diffrn_reflns_theta_max 26.326
_diffrn_reflns_theta_min 2.279
_diffrn_source_current 1.4
_diffrn_source_power 0.07
_diffrn_source_voltage 50.0
_exptl_absorpt_coefficient_mu 7.205
_exptl_absorpt_correction_T_max 0.6751
_exptl_absorpt_correction_T_min 0.4340
_exptl_absorpt_correction_type numerical
_exptl_absorpt_process_details
;
SADABS-2016/2 (Bruker,2016/2) was used for absorption correction.
wR2(int) was 0.1136 before and 0.0836 after correction.
The Ratio of minimum to maximum transmission is 0.6429.
The \l/2 correction factor is Not present.
;
_exptl_crystal_colour colourless
_exptl_crystal_colour_primary colourless
_exptl_crystal_density_diffrn 2.690
_exptl_crystal_description block
_exptl_crystal_F_000 1638
_exptl_crystal_size_max 0.121
_exptl_crystal_size_mid 0.059
_exptl_crystal_size_min 0.051
_refine_diff_density_max 0.592
_refine_diff_density_min -0.508
_refine_diff_density_rms 0.118
_refine_ls_abs_structure_details
;
 Flack x determined using 206 quotients [(I+)-(I-)]/[(I+)+(I-)]
 (Parsons, Flack and Wagner, Acta Cryst. B69 (2013) 249-259).
;
_refine_ls_abs_structure_Flack -0.01(2)
_refine_ls_extinction_method none
_refine_ls_goodness_of_fit_ref 1.037
_refine_ls_hydrogen_treatment undef
_refine_ls_matrix_type full
_refine_ls_number_parameters 90
_refine_ls_number_reflns 989
_refine_ls_number_restraints 0
_refine_ls_restrained_S_all 1.037
_refine_ls_R_factor_all 0.0962
_refine_ls_R_factor_gt 0.0543
_refine_ls_shift/su_max 0.000
_refine_ls_shift/su_mean 0.000
_refine_ls_structure_factor_coef Fsqd
_refine_ls_weighting_details 'w=1/[\s^2^(Fo^2^)+(0.0331P)^2^+10.4357P] where P=(Fo^2^+2Fc^2^)/3'
_refine_ls_weighting_scheme calc
_refine_ls_wR_factor_gt 0.0926
_refine_ls_wR_factor_ref 0.1072
_reflns_Friedel_coverage 0.760
_reflns_Friedel_fraction_full 1.000
_reflns_Friedel_fraction_max 1.000
_reflns_number_gt 698
_reflns_number_total 989
_reflns_threshold_expression 'I > 2\s(I)'
_cod_data_source_file d6cc00244g2.cif
_cod_data_source_block rnssbo_op
_cod_depositor_comments 'Adding full bibliography for 7135362--7135363.cif.'
_cod_original_cell_volume 2145.0(5)
_cod_original_sg_symbol_H-M 'R 3 2'
_cod_database_code 7135363
_shelx_shelxl_version_number 2019/3
_shelx_space_group_comment
;
The symmetry employed for this shelxl refinement is uniquely defined
by the following loop, which should always be used as a source of
symmetry information in preference to the above space-group names.
They are only intended as comments.
;
_shelx_estimated_absorpt_t_max 0.710
_shelx_estimated_absorpt_t_min 0.476
_olex2_refinement_description
;
1. Shared sites
{Rb2, Na2}
{Rb1, Na1}
{Sr1, Sc1}
{Sc2, Sr2}
2. Uiso/Uaniso restraints and constraints
Uanis(Rb2) = Uanis(Na2)
Uanis(Rb1) = Uanis(Na1)
Uanis(Sr1) = Uanis(Sc1)
Uanis(Sc2) = Uanis(Sr2)
3. Others
 Sof(Na2)=0.5*(1-FVAR(2))
 Sof(Rb2)=0.5*FVAR(2)
 Sof(Na1)=0.5*(1-FVAR(3))
 Sof(Rb1)=0.5*FVAR(3)
 Sof(Sc1)=0.16667*(1-FVAR(4))
 Sof(Sr1)=0.16667*FVAR(4)
 Sof(Sr2)=0.33333*(1-FVAR(5))
 Sof(Sc2)=0.33333*FVAR(5)
;
_olex2_submission_special_instructions 'No special instructions were received'

loop_
_space_group_symop_operation_xyz
'x, y, z'
'-y, x-y, z'
'-x+y, -x, z'
'y, x, -z'
'x-y, -y, -z'
'-x, -x+y, -z'
'x+2/3, y+1/3, z+1/3'
'-y+2/3, x-y+1/3, z+1/3'
'-x+y+2/3, -x+1/3, z+1/3'
'y+2/3, x+1/3, -z+1/3'
'x-y+2/3, -y+1/3, -z+1/3'
'-x+2/3, -x+y+1/3, -z+1/3'
'x+1/3, y+2/3, z+2/3'
'-y+1/3, x-y+2/3, z+2/3'
'-x+y+1/3, -x+2/3, z+2/3'
'y+1/3, x+2/3, -z+2/3'
'x-y+1/3, -y+2/3, -z+2/3'
'-x+1/3, -x+y+2/3, -z+2/3'

loop_
_atom_site_label
_atom_site_type_symbol
_atom_site_fract_x
_atom_site_fract_y
_atom_site_fract_z
_atom_site_U_iso_or_equiv
_atom_site_adp_type
_atom_site_occupancy
_atom_site_site_symmetry_order
_atom_site_calc_flag
_atom_site_refinement_flags_posn
_atom_site_refinement_flags_adp
_atom_site_refinement_flags_occupancy
_atom_site_disorder_assembly
_atom_site_disorder_group
Na3 Na 0.666667 0.333333 0.333333 0.046(3) Uani 1 6 d S T P A .
O1 O 0.5629(8) 0.5794(9) 0.3428(6) 0.062(3) Uani 1 1 d . . . . .
O2 O 0.4895(8) 0.4998(9) 0.2005(6) 0.064(3) Uani 1 1 d . . . . .
O3 O 0.6583(8) 0.4927(7) 0.2545(6) 0.054(3) Uani 1 1 d . . . . .
O4 O 0.5644(10) 0.3941(9) 0.1205(6) 0.068(3) Uani 1 1 d . . . . .
O5 O 0.4083(9) 0.5991(9) 0.2810(6) 0.062(3) Uani 1 1 d . . . . .
B1 B 0.4855(13) 0.5619(14) 0.2764(13) 0.050(5) Uani 1 1 d . . . . .
B2 B 0.666667 0.5650(16) 0.333333 0.046(6) Uani 1 2 d S T P A .
B3 B 0.5735(14) 0.4609(13) 0.1917(12) 0.046(4) Uani 1 1 d . . . . .
Rb2 Rb 0.4857(3) 0.4857(3) 0.000000 0.0528(13) Uani 0.475(10) 2 d S T P A .
Na2 Na 0.4857(3) 0.4857(3) 0.000000 0.0528(13) Uani 0.525(10) 2 d S T P A 1
Rb1 Rb 0.4602(2) 0.4602(2) 0.500000 0.0468(11) Uani 0.524(10) 2 d S T P A .
Na1 Na 0.4602(2) 0.4602(2) 0.500000 0.0468(11) Uani 0.476(10) 2 d S T P B 1
Sr1 Sr 0.333333 0.666667 0.166667 0.0264(13) Uani 0.49(2) 6 d S T P B .
Sc1 Sc 0.333333 0.666667 0.166667 0.0264(13) Uani 0.51(2) 6 d S T P C 1
Sc2 Sc 0.666667 0.333333 0.0564(2) 0.0266(12) Uani 0.85(2) 3 d S T P A .
Sr2 Sr 0.666667 0.333333 0.0564(2) 0.0266(12) Uani 0.15(2) 3 d S T P A 1

loop_
_atom_site_aniso_label
_atom_site_aniso_U_11
_atom_site_aniso_U_22
_atom_site_aniso_U_33
_atom_site_aniso_U_23
_atom_site_aniso_U_13
_atom_site_aniso_U_12
Na3 0.027(4) 0.027(4) 0.084(9) 0.000 0.000 0.014(2)
O1 0.065(7) 0.079(7) 0.074(6) -0.031(5) -0.020(5) 0.059(6)
O2 0.050(6) 0.072(8) 0.093(7) -0.042(6) -0.034(6) 0.048(6)
O3 0.043(6) 0.049(6) 0.084(7) -0.020(5) -0.010(6) 0.034(5)
O4 0.092(9) 0.040(7) 0.079(6) -0.021(5) 0.003(6) 0.038(7)
O5 0.036(6) 0.047(6) 0.119(7) 0.003(7) 0.014(7) 0.032(5)
B1 0.029(10) 0.033(10) 0.097(13) -0.001(9) 0.004(8) 0.022(9)
B2 0.037(12) 0.021(7) 0.085(17) -0.004(5) -0.009(11) 0.019(6)
B3 0.039(10) 0.012(8) 0.083(12) -0.002(8) 0.006(9) 0.011(7)
Rb2 0.060(2) 0.060(2) 0.0507(18) 0.0119(7) -0.0119(7) 0.038(2)
Na2 0.060(2) 0.060(2) 0.0507(18) 0.0119(7) -0.0119(7) 0.038(2)
Rb1 0.0614(19) 0.0614(19) 0.0425(17) 0.0000(6) 0.0000(6) 0.049(2)
Na1 0.0614(19) 0.0614(19) 0.0425(17) 0.0000(6) 0.0000(6) 0.049(2)
Sr1 0.0287(16) 0.0287(16) 0.022(2) 0.000 0.000 0.0144(8)
Sc1 0.0287(16) 0.0287(16) 0.022(2) 0.000 0.000 0.0144(8)
Sc2 0.0179(13) 0.0179(13) 0.044(2) 0.000 0.000 0.0089(7)
Sr2 0.0179(13) 0.0179(13) 0.044(2) 0.000 0.000 0.0089(7)

loop_
_atom_type_symbol
_atom_type_description
_atom_type_scat_dispersion_real
_atom_type_scat_dispersion_imag
_atom_type_scat_source
B B 0.0013 0.0007 'International Tables Vol C Tables 4.2.6.8 and 6.1.1.4'
Na Na 0.0362 0.0249 'International Tables Vol C Tables 4.2.6.8 and 6.1.1.4'
O O 0.0106 0.0060 'International Tables Vol C Tables 4.2.6.8 and 6.1.1.4'
Rb Rb -0.9393 2.9676 'International Tables Vol C Tables 4.2.6.8 and 6.1.1.4'
Sc Sc 0.2519 0.3716 'International Tables Vol C Tables 4.2.6.8 and 6.1.1.4'
Sr Sr -1.5307 3.2498 'International Tables Vol C Tables 4.2.6.8 and 6.1.1.4'

loop_
_geom_angle_atom_site_label_1
_geom_angle_atom_site_label_2
_geom_angle_atom_site_label_3
_geom_angle
_geom_angle_site_symmetry_1
_geom_angle_site_symmetry_3
_geom_angle_publ_flag
O3 Na3 O3 98.4(2) 18_655 17 ?
O3 Na3 O3 98.4(2) 3_665 . ?
O3 Na3 O3 58.4(4) 3_665 16_545 ?
O3 Na3 O3 123.9(4) 18_655 3_665 ?
O3 Na3 O3 98.4(2) 18_655 16_545 ?
O3 Na3 O3 132.4(4) 17 3_665 ?
O3 Na3 O3 123.9(4) 17 . ?
O3 Na3 O3 132.4(4) 18_655 2_655 ?
O3 Na3 O3 98.4(2) 2_655 . ?
O3 Na3 O3 58.4(4) 17 2_655 ?
O3 Na3 O3 98.4(2) 17 16_545 ?
O3 Na3 O3 98.4(2) 3_665 2_655 ?
O3 Na3 O3 123.9(4) 2_655 16_545 ?
O3 Na3 O3 58.4(4) 18_655 . ?
O3 Na3 O3 132.4(4) . 16_545 ?
O3 Na3 B2 29.18(19) . . ?
O3 Na3 B2 29.18(19) 2_655 2_655 ?
O3 Na3 B2 113.8(2) 17 . ?
O3 Na3 B2 118.0(2) 17 3_665 ?
O3 Na3 B2 113.8(2) 16_545 2_655 ?
O3 Na3 B2 29.18(19) 3_665 3_665 ?
O3 Na3 B2 118.0(2) 2_655 . ?
O3 Na3 B2 113.8(2) 2_655 3_665 ?
O3 Na3 B2 113.8(2) . 2_655 ?
O3 Na3 B2 118.0(2) . 3_665 ?
O3 Na3 B2 29.18(19) 18_655 . ?
O3 Na3 B2 29.18(19) 16_545 3_665 ?
O3 Na3 B2 113.8(2) 3_665 . ?
O3 Na3 B2 29.18(19) 17 2_655 ?
O3 Na3 B2 118.0(2) 3_665 2_655 ?
O3 Na3 B2 118.0(2) 16_545 . ?
O3 Na3 B2 113.8(2) 18_655 3_665 ?
O3 Na3 B2 118.0(2) 18_655 2_655 ?
O3 Na3 Rb1 101.6(2) 18_655 15_554 ?
O3 Na3 Rb1 158.5(2) 2_655 3_665 ?
O3 Na3 Rb1 114.77(19) 17 3_665 ?
O3 Na3 Rb1 70.9(2) 17 15_554 ?
O3 Na3 Rb1 34.6(2) 16_545 3_665 ?
O3 Na3 Rb1 114.77(19) 3_665 15_554 ?
O3 Na3 Rb1 70.9(2) 3_665 3_665 ?
O3 Na3 Rb1 34.6(2) 2_655 15_554 ?
O3 Na3 Rb1 101.5(2) . 3_665 ?
O3 Na3 Rb1 158.5(2) 16_545 15_554 ?
O3 Na3 Rb1 66.5(2) 18_655 3_665 ?
O3 Na3 Rb1 66.5(2) . 15_554 ?
B2 Na3 B2 119.999(2) 2_655 . ?
B2 Na3 B2 120.002(1) 3_665 2_655 ?
B2 Na3 B2 119.999(4) 3_665 . ?
B2 Na3 Rb1 140.61(2) 2_655 3_665 ?
B2 Na3 Rb1 48.78(3) 3_665 3_665 ?
B2 Na3 Rb1 83.46(4) . 15_554 ?
B2 Na3 Rb1 83.46(4) . 3_665 ?
B2 Na3 Rb1 140.61(2) 3_665 15_554 ?
B2 Na3 Rb1 48.78(3) 2_655 15_554 ?
Rb1 Na3 Rb1 166.93(7) 15_554 3_665 ?
B1 O1 B2 124.4(9) . . ?
B1 O1 Rb2 91.4(8) . 9_565 ?
B1 O1 Rb1 115.1(9) . . ?
B2 O1 Rb2 103.5(8) . 9_565 ?
B2 O1 Rb1 103.2(6) . . ?
Rb1 O1 Rb2 119.5(3) . 9_565 ?
B1 O2 B3 122.2(11) . . ?
B1 O2 Rb2 146.7(9) . . ?
B1 O2 Rb1 126.8(9) . 15_554 ?
B3 O2 Rb2 83.0(8) . . ?
B3 O2 Rb1 73.5(7) . 15_554 ?
Rb2 O2 Rb1 78.28(19) . 15_554 ?
Na3 O3 Rb1 116.8(3) . 14_654 ?
B2 O3 Na3 97.5(8) . . ?
B2 O3 Rb1 97.6(5) . 14_654 ?
B3 O3 Na3 117.1(8) . . ?
B3 O3 B2 122.9(10) . . ?
B3 O3 Rb1 104.1(8) . 14_654 ?
B3 O4 Rb2 100.5(8) . . ?
B3 O4 Rb1 94.3(8) . 15_554 ?
B3 O4 Sc2 138.0(10) . . ?
Rb2 O4 Rb1 94.1(3) . 15_554 ?
Sc2 O4 Rb2 108.6(4) . . ?
Sc2 O4 Rb1 112.7(4) . 15_554 ?
B1 O5 Rb2 77.8(9) . 9_565 ?
B1 O5 Rb2 94.3(8) . 8 ?
B1 O5 Sr1 129.4(11) . . ?
B1 O5 Sc2 136.7(11) . 7_455 ?
Rb2 O5 Rb2 151.3(3) 8 9_565 ?
Sr1 O5 Rb2 104.0(4) . 8 ?
Sr1 O5 Rb2 102.2(3) . 9_565 ?
Sc2 O5 Rb2 83.0(3) 7_455 9_565 ?
Sc2 O5 Rb2 84.4(3) 7_455 8 ?
Sc2 O5 Sr1 92.4(3) 7_455 . ?
O1 B1 O2 117.0(11) . . ?
O1 B1 Rb2 64.9(7) . 9_565 ?
O1 B1 Rb2 112.1(10) . 8 ?
O1 B1 Rb1 44.8(7) . . ?
O1 B1 Sr1 146.8(10) . . ?
O2 B1 Rb2 129.1(10) . 9_565 ?
O2 B1 Rb2 93.4(8) . 8 ?
O2 B1 Rb1 124.8(9) . . ?
O2 B1 Sr1 91.9(9) . . ?
O5 B1 O1 122.7(15) . . ?
O5 B1 O2 120.4(15) . . ?
O5 B1 Rb2 79.8(9) . 9_565 ?
O5 B1 Rb2 64.8(8) . 8 ?
O5 B1 Rb1 98.2(10) . . ?
O5 B1 Sr1 32.9(7) . . ?
Rb2 B1 Rb2 135.3(5) 9_565 8 ?
Rb2 B1 Rb1 93.1(5) 9_565 . ?
Rb1 B1 Rb2 67.6(3) . 8 ?
Sr1 B1 Rb2 80.0(3) . 8 ?
Sr1 B1 Rb2 84.6(4) . 9_565 ?
Sr1 B1 Rb1 130.7(5) . . ?
Na3 B2 Rb2 180.0 . 9_565 ?
Na3 B2 Rb1 89.7(4) . . ?
Na3 B2 Rb1 89.7(4) . 14_654 ?
O1 B2 Na3 126.2(8) . . ?
O1 B2 Na3 126.2(8) 18_655 . ?
O1 B2 O1 107.5(15) 18_655 . ?
O1 B2 O3 112.3(5) 18_655 18_655 ?
O1 B2 O3 112.3(5) . . ?
O1 B2 O3 109.0(5) 18_655 . ?
O1 B2 O3 109.0(5) . 18_655 ?
O1 B2 Rb2 53.8(8) . 9_565 ?
O1 B2 Rb2 53.8(8) 18_655 9_565 ?
O1 B2 Rb1 52.2(4) 18_655 14_654 ?
O1 B2 Rb1 128.3(7) 18_655 . ?
O1 B2 Rb1 128.3(8) . 14_654 ?
O1 B2 Rb1 52.2(4) . . ?
O3 B2 Na3 53.3(7) 18_655 . ?
O3 B2 Na3 53.3(7) . . ?
O3 B2 O3 106.6(15) . 18_655 ?
O3 B2 Rb2 126.7(7) . 9_565 ?
O3 B2 Rb2 126.7(7) 18_655 9_565 ?
O3 B2 Rb1 122.6(7) 18_655 14_654 ?
O3 B2 Rb1 56.9(3) . 14_654 ?
O3 B2 Rb1 122.6(7) . . ?
O3 B2 Rb1 56.9(3) 18_655 . ?
Rb1 B2 Rb2 90.3(4) . 9_565 ?
Rb1 B2 Rb2 90.3(4) 14_654 9_565 ?
Rb1 B2 Rb1 179.3(7) . 14_654 ?
O2 B3 Rb2 70.6(8) . . ?
O2 B3 Rb1 120.1(8) . 14_654 ?
O2 B3 Rb1 81.6(8) . 15_554 ?
O3 B3 O2 118.8(13) . . ?
O3 B3 Rb2 152.1(10) . . ?
O3 B3 Rb1 128.1(9) . 15_554 ?
O3 B3 Rb1 53.8(7) . 14_654 ?
O4 B3 O2 117.9(14) . . ?
O4 B3 O3 123.2(13) . . ?
O4 B3 Rb2 54.9(7) . . ?
O4 B3 Rb1 61.3(8) . 15_554 ?
O4 B3 Rb1 96.5(9) . 14_654 ?
Rb2 B3 Rb1 98.4(4) . 14_654 ?
Rb2 B3 Rb1 77.7(4) . 15_554 ?
Rb1 B3 Rb1 155.7(5) 15_554 14_654 ?
O1 Rb2 O1 45.4(3) 14_654 11_565 ?
O1 Rb2 O5 132.4(2) 11_565 15_554 ?
O1 Rb2 O5 90.4(2) 11_565 12 ?
O1 Rb2 O5 90.4(2) 14_654 15_554 ?
O1 Rb2 O5 132.4(2) 14_654 12 ?
O1 Rb2 B1 23.7(3) 11_565 11_565 ?
O1 Rb2 B1 61.7(3) 11_565 14_654 ?
O1 Rb2 B1 23.7(3) 14_654 14_654 ?
O1 Rb2 B1 61.7(3) 14_654 11_565 ?
O1 Rb2 B3 71.7(4) 11_565 4 ?
O1 Rb2 B3 94.4(3) 11_565 . ?
O1 Rb2 B3 71.7(4) 14_654 . ?
O1 Rb2 B3 94.4(3) 14_654 4 ?
O2 Rb2 O1 89.8(2) 4 14_654 ?
O2 Rb2 O1 86.1(3) 4 11_565 ?
O2 Rb2 O1 86.1(3) . 14_654 ?
O2 Rb2 O1 89.8(2) . 11_565 ?
O2 Rb2 O2 175.6(4) . 4 ?
O2 Rb2 O5 106.5(2) . 15_554 ?
O2 Rb2 O5 106.5(2) 4 12 ?
O2 Rb2 O5 75.2(2) . 12 ?
O2 Rb2 O5 75.2(2) 4 15_554 ?
O2 Rb2 B1 104.3(4) . 14_654 ?
O2 Rb2 B1 104.3(4) 4 11_565 ?
O2 Rb2 B1 72.2(3) . 11_565 ?
O2 Rb2 B1 72.2(3) 4 14_654 ?
O2 Rb2 B3 26.4(3) . . ?
O2 Rb2 B3 26.4(3) 4 4 ?
O2 Rb2 B3 152.3(3) . 4 ?
O2 Rb2 B3 152.3(3) 4 . ?
O4 Rb2 O1 109.9(3) . 11_565 ?
O4 Rb2 O1 73.7(3) 4 11_565 ?
O4 Rb2 O1 73.7(3) . 14_654 ?
O4 Rb2 O1 109.9(3) 4 14_654 ?
O4 Rb2 O2 49.0(2) 4 4 ?
O4 Rb2 O2 131.2(2) . 4 ?
O4 Rb2 O2 49.0(2) . . ?
O4 Rb2 O2 131.2(2) 4 . ?
O4 Rb2 O4 176.4(5) . 4 ?
O4 Rb2 O5 118.7(3) 4 15_554 ?
O4 Rb2 O5 118.7(3) . 12 ?
O4 Rb2 O5 59.8(2) . 15_554 ?
O4 Rb2 O5 59.8(2) 4 12 ?
O4 Rb2 B1 106.9(4) . 11_565 ?
O4 Rb2 B1 76.0(4) 4 11_565 ?
O4 Rb2 B1 106.9(4) 4 14_654 ?
O4 Rb2 B1 76.0(4) . 14_654 ?
O4 Rb2 B3 156.5(3) 4 . ?
O4 Rb2 B3 156.5(3) . 4 ?
O4 Rb2 B3 24.6(3) . . ?
O4 Rb2 B3 24.6(3) 4 4 ?
O5 Rb2 O5 136.7(3) 15_554 12 ?
O5 Rb2 B1 70.9(3) 12 11_565 ?
O5 Rb2 B1 152.0(3) 12 14_654 ?
O5 Rb2 B1 152.0(3) 15_554 11_565 ?
O5 Rb2 B1 70.9(3) 15_554 14_654 ?
B1 Rb2 B1 82.2(5) 11_565 14_654 ?
B3 Rb2 O5 101.1(3) . 12 ?
B3 Rb2 O5 84.4(3) . 15_554 ?
B3 Rb2 O5 101.1(3) 4 15_554 ?
B3 Rb2 O5 84.4(3) 4 12 ?
B3 Rb2 B1 83.7(4) 4 11_565 ?
B3 Rb2 B1 85.1(4) . 11_565 ?
B3 Rb2 B1 85.1(4) 4 14_654 ?
B3 Rb2 B1 83.7(4) . 14_654 ?
B3 Rb2 B3 165.2(6) 4 . ?
O1 Rb1 O1 117.3(4) 4_556 . ?
O1 Rb1 O2 122.0(3) . 8 ?
O1 Rb1 O2 110.0(2) . 17 ?
O1 Rb1 O2 122.0(3) 4_556 17 ?
O1 Rb1 O2 110.0(2) 4_556 8 ?
O1 Rb1 O3 50.0(2) . 18_655 ?
O1 Rb1 O3 50.0(2) 4_556 9_565 ?
O1 Rb1 O3 92.5(3) 4_556 18_655 ?
O1 Rb1 O3 92.5(3) . 9_565 ?
O1 Rb1 O4 116.1(3) . 17 ?
O1 Rb1 O4 84.4(2) . 8 ?
O1 Rb1 O4 116.1(3) 4_556 8 ?
O1 Rb1 O4 84.4(2) 4_556 17 ?
O1 Rb1 B2 107.0(2) 4_556 . ?
O1 Rb1 B2 107.0(2) . 9_565 ?
O1 Rb1 B2 24.6(3) 4_556 9_565 ?
O1 Rb1 B2 24.6(3) . . ?
O1 Rb1 B3 103.7(4) . 17 ?
O1 Rb1 B3 103.7(4) 4_556 8 ?
O1 Rb1 B3 108.8(3) . 8 ?
O1 Rb1 B3 108.8(3) 4_556 17 ?
O2 Rb1 O2 66.4(3) 17 8 ?
O2 Rb1 B2 141.56(17) 17 9_565 ?
O2 Rb1 B2 102.0(4) 17 . ?
O2 Rb1 B2 141.56(17) 8 . ?
O2 Rb1 B2 102.0(4) 8 9_565 ?
O3 Rb1 O2 155.2(2) 9_565 17 ?
O3 Rb1 O2 93.2(2) 9_565 8 ?
O3 Rb1 O2 155.2(2) 18_655 8 ?
O3 Rb1 O2 93.2(2) 18_655 17 ?
O3 Rb1 O3 109.7(4) 9_565 18_655 ?
O3 Rb1 B2 102.8(4) 18_655 9_565 ?
O3 Rb1 B2 25.5(3) 18_655 . ?
O3 Rb1 B2 25.5(3) 9_565 9_565 ?
O3 Rb1 B2 102.8(4) 9_565 . ?
O3 Rb1 B3 158.3(3) 18_655 8 ?
O3 Rb1 B3 72.0(3) 18_655 17 ?
O3 Rb1 B3 158.3(3) 9_565 17 ?
O3 Rb1 B3 72.0(3) 9_565 8 ?
O4 Rb1 O2 44.1(2) 8 8 ?
O4 Rb1 O2 99.7(2) 8 17 ?
O4 Rb1 O2 99.7(2) 17 8 ?
O4 Rb1 O2 44.1(2) 17 17 ?
O4 Rb1 O3 134.2(2) 17 9_565 ?
O4 Rb1 O3 134.2(2) 8 18_655 ?
O4 Rb1 O3 71.4(2) 17 18_655 ?
O4 Rb1 O3 71.4(2) 8 9_565 ?
O4 Rb1 O4 141.6(4) 8 17 ?
O4 Rb1 B2 108.8(3) 17 9_565 ?
O4 Rb1 B2 93.8(4) 8 9_565 ?
O4 Rb1 B2 108.8(3) 8 . ?
O4 Rb1 B2 93.8(4) 17 . ?
O4 Rb1 B3 123.8(3) 8 17 ?
O4 Rb1 B3 123.8(3) 17 8 ?
O4 Rb1 B3 24.4(3) 17 17 ?
O4 Rb1 B3 24.4(3) 8 8 ?
B2 Rb1 B2 107.4(4) . 9_565 ?
B3 Rb1 O2 90.3(3) 17 8 ?
B3 Rb1 O2 24.9(3) 17 17 ?
B3 Rb1 O2 90.3(3) 8 17 ?
B3 Rb1 O2 24.9(3) 8 8 ?
B3 Rb1 B2 87.4(5) 17 . ?
B3 Rb1 B2 87.4(5) 8 9_565 ?
B3 Rb1 B2 133.2(4) 17 9_565 ?
B3 Rb1 B2 133.2(4) 8 . ?
B3 Rb1 B3 114.8(5) 17 8 ?
O5 Sr1 O5 72.6(3) . 2_665 ?
O5 Sr1 O5 72.6(3) 10_455 12 ?
O5 Sr1 O5 72.6(3) 10_455 11_565 ?
O5 Sr1 O5 106.0(5) 12 3_565 ?
O5 Sr1 O5 72.6(3) . 3_565 ?
O5 Sr1 O5 72.6(3) 12 11_565 ?
O5 Sr1 O5 177.6(6) 10_455 . ?
O5 Sr1 O5 108.9(5) 10_455 3_565 ?
O5 Sr1 O5 108.9(5) 12 . ?
O5 Sr1 O5 177.6(5) 11_565 3_565 ?
O5 Sr1 O5 106.0(4) 10_455 2_665 ?
O5 Sr1 O5 72.6(3) 2_665 3_565 ?
O5 Sr1 O5 177.6(6) 12 2_665 ?
O5 Sr1 O5 108.9(5) 11_565 2_665 ?
O5 Sr1 O5 106.0(5) 11_565 . ?
O5 Sr1 B1 84.1(4) 12 11_565 ?
O5 Sr1 B1 161.6(4) . 10_455 ?
O5 Sr1 B1 97.8(4) 12 . ?
O5 Sr1 B1 17.7(4) 11_565 11_565 ?
O5 Sr1 B1 84.1(4) . 3_565 ?
O5 Sr1 B1 89.7(4) . 11_565 ?
O5 Sr1 B1 88.6(4) 3_565 . ?
O5 Sr1 B1 97.8(4) 2_665 11_565 ?
O5 Sr1 B1 89.7(4) 12 3_565 ?
O5 Sr1 B1 161.6(4) 3_565 11_565 ?
O5 Sr1 B1 17.7(4) 3_565 3_565 ?
O5 Sr1 B1 84.1(4) 10_455 12 ?
O5 Sr1 B1 17.7(4) . . ?
O5 Sr1 B1 17.7(4) 12 12 ?
O5 Sr1 B1 88.6(4) 12 10_455 ?
O5 Sr1 B1 88.6(4) 11_565 12 ?
O5 Sr1 B1 88.6(4) 10_455 11_565 ?
O5 Sr1 B1 97.8(4) . 12 ?
O5 Sr1 B1 161.6(4) 11_565 3_565 ?
O5 Sr1 B1 161.6(4) 2_665 12 ?
O5 Sr1 B1 97.8(4) 3_565 10_455 ?
O5 Sr1 B1 89.7(4) 3_565 12 ?
O5 Sr1 B1 161.6(4) 10_455 . ?
O5 Sr1 B1 89.7(4) 10_455 2_665 ?
O5 Sr1 B1 89.7(4) 11_565 . ?
O5 Sr1 B1 161.6(4) 12 2_665 ?
O5 Sr1 B1 84.1(4) 2_665 . ?
O5 Sr1 B1 97.8(4) 11_565 2_665 ?
O5 Sr1 B1 17.7(4) 10_455 10_455 ?
O5 Sr1 B1 88.6(4) . 2_665 ?
O5 Sr1 B1 84.1(4) 11_565 10_455 ?
O5 Sr1 B1 17.7(4) 2_665 2_665 ?
O5 Sr1 B1 89.7(4) 2_665 10_455 ?
O5 Sr1 B1 84.1(4) 3_565 2_665 ?
O5 Sr1 B1 97.8(4) 10_455 3_565 ?
O5 Sr1 B1 88.6(4) 2_665 3_565 ?
B1 Sr1 B1 74.6(6) 11_565 . ?
B1 Sr1 B1 74.6(6) 12 3_565 ?
B1 Sr1 B1 90.6(6) 3_565 10_455 ?
B1 Sr1 B1 90.6(6) 12 . ?
B1 Sr1 B1 97.8(4) 12 10_455 ?
B1 Sr1 B1 97.8(4) 2_665 . ?
B1 Sr1 B1 97.8(4) 11_565 12 ?
B1 Sr1 B1 97.8(4) 3_565 . ?
B1 Sr1 B1 97.8(4) 11_565 10_455 ?
B1 Sr1 B1 97.8(4) 2_665 3_565 ?
B1 Sr1 B1 74.6(6) 2_665 10_455 ?
B1 Sr1 B1 90.6(6) 11_565 2_665 ?
B1 Sr1 B1 169.4(5) . 10_455 ?
B1 Sr1 B1 169.4(5) 12 2_665 ?
B1 Sr1 B1 169.4(5) 11_565 3_565 ?
O4 Sc2 O4 100.5(3) . 2_655 ?
O4 Sc2 O4 100.5(3) 3_665 . ?
O4 Sc2 O4 100.5(3) 3_665 2_655 ?
O4 Sc2 O5 161.2(4) . 13_544 ?
O4 Sc2 O5 94.7(4) 2_655 15_554 ?
O4 Sc2 O5 94.7(4) . 14_654 ?
O4 Sc2 O5 87.5(4) 2_655 13_544 ?
O4 Sc2 O5 87.5(4) 3_665 14_654 ?
O4 Sc2 O5 161.2(4) 3_665 15_554 ?
O4 Sc2 O5 94.7(4) 3_665 13_544 ?
O4 Sc2 O5 87.5(4) . 15_554 ?
O4 Sc2 O5 161.2(4) 2_655 14_654 ?
O4 Sc2 Rb2 117.4(3) . 2_655 ?
O4 Sc2 Rb2 117.4(3) 2_655 3_665 ?
O4 Sc2 Rb2 127.2(3) 2_655 . ?
O4 Sc2 Rb2 40.5(3) 2_655 2_655 ?
O4 Sc2 Rb2 117.4(3) 3_665 . ?
O4 Sc2 Rb2 40.5(3) 3_665 3_665 ?
O4 Sc2 Rb2 127.2(3) . 3_665 ?
O4 Sc2 Rb2 127.2(3) 3_665 2_655 ?
O4 Sc2 Rb2 40.5(3) . . ?
O4 Sc2 Rb1 39.5(3) . 15_554 ?
O4 Sc2 Rb1 67.8(3) 2_655 15_554 ?
O4 Sc2 Rb1 126.7(3) 3_665 15_554 ?
O4 Sc2 Sr1 117.4(3) 3_665 13_544 ?
O4 Sc2 Sr1 117.4(3) . 13_544 ?
O4 Sc2 Sr1 117.4(3) 2_655 13_544 ?
O5 Sc2 O5 74.8(3) 13_544 14_654 ?
O5 Sc2 O5 74.8(3) 15_554 14_654 ?
O5 Sc2 O5 74.8(3) 13_544 15_554 ?
O5 Sc2 Rb2 121.8(2) 15_554 3_665 ?
O5 Sc2 Rb2 60.8(3) 14_654 . ?
O5 Sc2 Rb2 59.3(3) 15_554 . ?
O5 Sc2 Rb2 60.8(3) 15_554 2_655 ?
O5 Sc2 Rb2 59.3(3) 13_544 2_655 ?
O5 Sc2 Rb2 121.8(2) 13_544 . ?
O5 Sc2 Rb2 121.8(2) 14_654 2_655 ?
O5 Sc2 Rb2 60.8(3) 13_544 3_665 ?
O5 Sc2 Rb2 59.3(3) 14_654 3_665 ?
O5 Sc2 Rb1 120.6(3) 14_654 15_554 ?
O5 Sc2 Rb1 134.0(3) 13_544 15_554 ?
O5 Sc2 Rb1 69.6(2) 15_554 15_554 ?
O5 Sc2 Sr1 44.5(2) 14_654 13_544 ?
O5 Sc2 Sr1 44.5(2) 13_544 13_544 ?
O5 Sc2 Sr1 44.5(2) 15_554 13_544 ?
Rb2 Sc2 Rb2 115.31(3) 2_655 3_665 ?
Rb2 Sc2 Rb2 115.31(3) 2_655 . ?
Rb2 Sc2 Rb2 115.31(3) 3_665 . ?
Rb2 Sc2 Rb1 60.35(6) . 15_554 ?
Rb2 Sc2 Rb1 78.01(6) 2_655 15_554 ?
Rb2 Sc2 Rb1 165.13(8) 3_665 15_554 ?
Sr1 Sc2 Rb2 77.29(5) 13_544 3_665 ?
Sr1 Sc2 Rb2 77.29(5) 13_544 2_655 ?
Sr1 Sc2 Rb2 77.30(5) 13_544 . ?
Sr1 Sc2 Rb1 113.59(4) 13_544 15_554 ?

loop_
_geom_bond_atom_site_label_1
_geom_bond_atom_site_label_2
_geom_bond_distance
_geom_bond_site_symmetry_2
_geom_bond_publ_flag
Na3 O3 2.416(8) 18_655 ?
Na3 O3 2.416(8) 16_545 ?
Na3 O3 2.416(8) 2_655 ?
Na3 O3 2.416(8) 17 ?
Na3 O3 2.416(8) 3_665 ?
Na3 O3 2.416(8) . ?
Na3 B2 2.99(2) 3_665 ?
Na3 B2 2.99(2) . ?
Na3 B2 2.99(2) 2_655 ?
Na3 Rb1 4.5037(5) 3_665 ?
Na3 Rb1 4.5037(5) 15_554 ?
O1 B1 1.341(18) . ?
O1 B2 1.448(15) . ?
O1 Rb2 3.024(10) 9_565 ?
O1 Rb1 2.750(10) . ?
O2 B1 1.401(19) . ?
O2 B3 1.409(16) . ?
O2 Rb2 2.990(9) . ?
O2 Rb1 3.318(10) 15_554 ?
O3 B2 1.469(14) . ?
O3 B3 1.338(17) . ?
O3 Rb1 2.863(9) 14_654 ?
O4 B3 1.334(17) . ?
O4 Rb2 2.617(9) . ?
O4 Rb1 2.828(11) 15_554 ?
O4 Sc2 2.073(9) . ?
O5 B1 1.305(16) . ?
O5 Rb2 3.302(11) 8 ?
O5 Rb2 3.362(11) 9_565 ?
O5 Sr1 2.331(8) . ?
O5 Sc2 2.272(8) 7_455 ?
B1 Rb2 3.339(16) 9_565 ?
B1 Rb2 3.641(15) 8 ?
B1 Rb1 3.533(19) . ?
B1 Sr1 3.316(16) . ?
B2 Rb2 3.65(2) 9_565 ?
B2 Rb1 3.3875(18) . ?
B2 Rb1 3.3876(18) 14_654 ?
B3 Rb2 3.146(17) . ?
B3 Rb1 3.443(16) 14_654 ?
B3 Rb1 3.216(16) 15_554 ?

loop_
_geom_torsion_atom_site_label_1
_geom_torsion_atom_site_label_2
_geom_torsion_atom_site_label_3
_geom_torsion_atom_site_label_4
_geom_torsion
_geom_torsion_site_symmetry_1
_geom_torsion_site_symmetry_2
_geom_torsion_site_symmetry_3
_geom_torsion_site_symmetry_4
_geom_torsion_publ_flag
Na3 O3 B2 O1 -119.4(10) . . . . ?
Na3 O3 B2 O1 121.5(9) . . . 18_655 ?
Na3 O3 B2 O3 0.002(3) . . . 18_655 ?
Na3 O3 B2 Rb2 180.001(3) . . . 9_565 ?
Na3 O3 B2 Rb1 -61.0(8) . . . . ?
Na3 O3 B2 Rb1 118.5(4) . . . 14_654 ?
Na3 O3 B3 O2 121.5(11) . . . . ?
Na3 O3 B3 O4 -58.8(16) . . . . ?
Na3 O3 B3 Rb2 -135.3(16) . . . . ?
Na3 O3 B3 Rb1 -130.7(8) . . . 14_654 ?
Na3 O3 B3 Rb1 18.8(14) . . . 15_554 ?
B1 O1 B2 Na3 -78.7(13) . . . . ?
B1 O1 B2 O1 101.3(13) . . . 18_655 ?
B1 O1 B2 O3 -18.7(18) . . . . ?
B1 O1 B2 O3 -136.7(12) . . . 18_655 ?
B1 O1 B2 Rb2 101.3(13) . . . 9_565 ?
B1 O1 B2 Rb1 46.0(17) . . . 14_654 ?
B1 O1 B2 Rb1 -133.5(14) . . . . ?
B1 O2 B3 O3 -6(2) . . . . ?
B1 O2 B3 O4 174.7(13) . . . . ?
B1 O2 B3 Rb2 -156.7(13) . . . . ?
B1 O2 B3 Rb1 123.5(13) . . . 15_554 ?
B1 O2 B3 Rb1 -68.1(16) . . . 14_654 ?
B2 O1 B1 O2 15(2) . . . . ?
B2 O1 B1 O5 -165.2(14) . . . . ?
B2 O1 B1 Rb2 121.4(12) . . . 8 ?
B2 O1 B1 Rb2 -107.5(13) . . . 9_565 ?
B2 O1 B1 Rb1 128.7(15) . . . . ?
B2 O1 B1 Sr1 -132.5(16) . . . . ?
B2 O3 B3 O2 1.1(18) . . . . ?
B2 O3 B3 O4 -179.1(12) . . . . ?
B2 O3 B3 Rb2 104(2) . . . . ?
B2 O3 B3 Rb1 -101.6(12) . . . 15_554 ?
B2 O3 B3 Rb1 109.0(11) . . . 14_654 ?
B3 O2 B1 O1 -2(2) . . . . ?
B3 O2 B1 O5 178.2(13) . . . . ?
B3 O2 B1 Rb2 76.1(16) . . . 9_565 ?
B3 O2 B1 Rb2 -119.2(12) . . . 8 ?
B3 O2 B1 Rb1 -54.4(17) . . . . ?
B3 O2 B1 Sr1 160.7(11) . . . . ?
B3 O3 B2 Na3 129.2(12) . . . . ?
B3 O3 B2 O1 -109.3(12) . . . 18_655 ?
B3 O3 B2 O1 9.8(16) . . . . ?
B3 O3 B2 O3 129.2(12) . . . 18_655 ?
B3 O3 B2 Rb2 -50.8(12) . . . 9_565 ?
B3 O3 B2 Rb1 -112.3(11) . . . 14_654 ?
B3 O3 B2 Rb1 68.3(14) . . . . ?
Rb2 O1 B1 O2 122.8(12) 9_565 . . . ?
Rb2 O1 B1 O5 -57.7(14) 9_565 . . . ?
Rb2 O1 B1 Rb2 -131.1(6) 9_565 . . 8 ?
Rb2 O1 B1 Rb1 -123.8(6) 9_565 . . . ?
Rb2 O1 B1 Sr1 -25.0(18) 9_565 . . . ?
Rb2 O1 B2 Na3 179.999(1) 9_565 . . . ?
Rb2 O1 B2 O1 -0.002(0) 9_565 . . 18_655 ?
Rb2 O1 B2 O3 -120.0(10) 9_565 . . . ?
Rb2 O1 B2 O3 122.0(9) 9_565 . . 18_655 ?
Rb2 O1 B2 Rb1 125.2(5) 9_565 . . . ?
Rb2 O1 B2 Rb1 -55.3(9) 9_565 . . 14_654 ?
Rb2 O2 B1 O1 -136.6(12) . . . . ?
Rb2 O2 B1 O5 44(2) . . . . ?
Rb2 O2 B1 Rb2 -58.1(19) . . . 9_565 ?
Rb2 O2 B1 Rb2 106.6(13) . . . 8 ?
Rb2 O2 B1 Rb1 171.4(8) . . . . ?
Rb2 O2 B1 Sr1 26.5(16) . . . . ?
Rb2 O2 B3 O3 151.1(12) . . . . ?
Rb2 O2 B3 O4 -28.7(12) . . . . ?
Rb2 O2 B3 Rb1 88.5(8) . . . 14_654 ?
Rb2 O2 B3 Rb1 -79.8(3) . . . 15_554 ?
Rb2 O4 B3 O2 33.6(14) . . . . ?
Rb2 O4 B3 O3 -146.1(12) . . . . ?
Rb2 O4 B3 Rb1 -95.6(5) . . . 14_654 ?
Rb2 O4 B3 Rb1 95.0(5) . . . 15_554 ?
Rb2 O5 B1 O1 -101.0(14) 8 . . . ?
Rb2 O5 B1 O1 51.1(13) 9_565 . . . ?
Rb2 O5 B1 O2 -129.5(15) 9_565 . . . ?
Rb2 O5 B1 O2 78.4(14) 8 . . . ?
Rb2 O5 B1 Rb2 152.1(3) 9_565 . . 8 ?
Rb2 O5 B1 Rb2 -152.1(3) 8 . . 9_565 ?
Rb2 O5 B1 Rb1 -60.4(5) 8 . . . ?
Rb2 O5 B1 Rb1 91.7(4) 9_565 . . . ?
Rb2 O5 B1 Sr1 -95.9(10) 9_565 . . . ?
Rb2 O5 B1 Sr1 112.0(11) 8 . . . ?
Rb1 O1 B1 O2 -113.4(12) . . . . ?
Rb1 O1 B1 O5 66.0(16) . . . . ?
Rb1 O1 B1 Rb2 -7.3(10) . . . 8 ?
Rb1 O1 B1 Rb2 123.8(6) . . . 9_565 ?
Rb1 O1 B1 Sr1 98.7(17) . . . . ?
Rb1 O1 B2 Na3 54.8(5) . . . . ?
Rb1 O1 B2 O1 -125.2(5) . . . 18_655 ?
Rb1 O1 B2 O3 114.8(9) . . . . ?
Rb1 O1 B2 O3 -3.2(11) . . . 18_655 ?
Rb1 O1 B2 Rb2 -125.2(5) . . . 9_565 ?
Rb1 O1 B2 Rb1 179.4(6) . . . 14_654 ?
Rb1 O2 B1 O1 90.7(13) 15_554 . . . ?
Rb1 O2 B1 O5 -88.8(16) 15_554 . . . ?
Rb1 O2 B1 Rb2 -26.2(9) 15_554 . . 8 ?
Rb1 O2 B1 Rb2 169.1(5) 15_554 . . 9_565 ?
Rb1 O2 B1 Rb1 38.7(13) 15_554 . . . ?
Rb1 O2 B1 Sr1 -106.3(7) 15_554 . . . ?
Rb1 O2 B3 O3 -129.1(13) 15_554 . . . ?
Rb1 O2 B3 O4 51.1(11) 15_554 . . . ?
Rb1 O2 B3 Rb2 79.8(3) 15_554 . . . ?
Rb1 O2 B3 Rb1 168.3(10) 15_554 . . 14_654 ?
Rb1 O3 B2 Na3 -118.5(4) 14_654 . . . ?
Rb1 O3 B2 O1 122.1(9) 14_654 . . . ?
Rb1 O3 B2 O1 3.0(10) 14_654 . . 18_655 ?
Rb1 O3 B2 O3 -118.5(4) 14_654 . . 18_655 ?
Rb1 O3 B2 Rb2 61.5(4) 14_654 . . 9_565 ?
Rb1 O3 B2 Rb1 -179.5(6) 14_654 . . . ?
Rb1 O3 B3 O2 -107.9(12) 14_654 . . . ?
Rb1 O3 B3 O4 71.9(14) 14_654 . . . ?
Rb1 O3 B3 Rb2 -5(2) 14_654 . . . ?
Rb1 O3 B3 Rb1 149.4(8) 14_654 . . 15_554 ?
Rb1 O4 B3 O2 -61.4(13) 15_554 . . . ?
Rb1 O4 B3 O3 118.8(13) 15_554 . . . ?
Rb1 O4 B3 Rb2 -95.0(5) 15_554 . . . ?
Rb1 O4 B3 Rb1 169.3(3) 15_554 . . 14_654 ?
Sr1 O5 B1 O1 147.0(12) . . . . ?
Sr1 O5 B1 O2 -34(2) . . . . ?
Sr1 O5 B1 Rb2 -112.0(11) . . . 8 ?
Sr1 O5 B1 Rb2 95.9(10) . . . 9_565 ?
Sr1 O5 B1 Rb1 -172.4(7) . . . . ?
Sc2 O4 B3 O2 167.2(9) . . . . ?
Sc2 O4 B3 O3 -12(2) . . . . ?
Sc2 O4 B3 Rb2 133.7(14) . . . . ?
Sc2 O4 B3 Rb1 -131.3(13) . . . 15_554 ?
Sc2 O4 B3 Rb1 38.0(14) . . . 14_654 ?
Sc2 O5 B1 O1 -15(2) 7_455 . . . ?
Sc2 O5 B1 O2 164.8(10) 7_455 . . . ?
Sc2 O5 B1 Rb2 -65.7(12) 7_455 . . 9_565 ?
Sc2 O5 B1 Rb2 86.4(11) 7_455 . . 8 ?
Sc2 O5 B1 Rb1 26.0(14) 7_455 . . . ?
Sc2 O5 B1 Sr1 -162(2) 7_455 . . . ?
